data_7702152
loop_
_publ_author_name
'Vallejo, J.'
'Salcedo, I. R.'
'Colodrero, R. M. P.'
'Cabeza, A.'
'Switlicka, A.'
'Cano, J.'
'Viciano-Chumillas, M'

_publ_section_title
;
 Zinc(ii), cobalt(ii) and manganese(ii) networks with phosphoserine
 ligand: synthesis, crystal structures and magnetic and proton
 conductivity properties.
;
_journal_issue 47
_journal_name_full 'Dalton transactions (Cambridge, England : 2003)'
_journal_page_first 16570
_journal_page_last 16579
_journal_paper_doi 10.1039/c7dt03474a
_journal_volume 46
_journal_year 2017
_chemical_absolute_configuration ad
_chemical_formula_moiety 'C3 H10 Co N O8 P'
_chemical_formula_sum 'C3 H10 Co N O8 P'
_chemical_formula_weight 278.02
_space_group_crystal_system monoclinic
_space_group_IT_number 4
_space_group_name_Hall 'P 2yb'
_space_group_name_H-M_alt 'P 1 21 1'
_atom_sites_solution_hydrogens mixed
_audit_creation_method SHELXL-2014/6
_audit_update_record
;
2017-08-08 deposited with the CCDC.
2017-11-07 downloaded from the CCDC.
;
_cell_angle_alpha 90
_cell_angle_beta 98.030(8)
_cell_angle_gamma 90
_cell_formula_units_Z 2
_cell_length_a 5.4372(4)
_cell_length_b 9.9568(7)
_cell_length_c 7.6434(7)
_cell_measurement_reflns_used 994
_cell_measurement_temperature 295(2)
_cell_measurement_theta_max 27.9200
_cell_measurement_theta_min 4.3000
_cell_volume 409.73(6)
_computing_cell_refinement 'CrysAlis RED v. 1.163 (UNIL IC & KUMA 2000)'
_computing_data_collection 'CrysAlis CCD v. 1.163 (UNIL IC & KUMA 2000)'
_computing_data_reduction 'CrysAlis RED v. 1.163 (UNIL IC & KUMA 2000)'
_computing_structure_refinement 'SHELXL-2014/6 (Sheldrick, 2014)'
_computing_structure_solution 'SHELXS-97 (Sheldrick, 1990)'
_diffrn_ambient_temperature 295(2)
_diffrn_measured_fraction_theta_full 0.980
_diffrn_measured_fraction_theta_max 0.999
_diffrn_measurement_device_type 'Oxford Diffraction Gemini A Ultra'
_diffrn_radiation_type MoK\a
_diffrn_radiation_wavelength 0.71073
_diffrn_reflns_av_R_equivalents 0.0313
_diffrn_reflns_av_unetI/netI 0.0551
_diffrn_reflns_Laue_measured_fraction_full 0.980
_diffrn_reflns_Laue_measured_fraction_max 0.999
_diffrn_reflns_limit_h_max 6
_diffrn_reflns_limit_h_min -6
_diffrn_reflns_limit_k_max 9
_diffrn_reflns_limit_k_min -11
_diffrn_reflns_limit_l_max 9
_diffrn_reflns_limit_l_min -7
_diffrn_reflns_number 1721
_diffrn_reflns_point_group_measured_fraction_full 0.763
_diffrn_reflns_point_group_measured_fraction_max 0.778
_diffrn_reflns_theta_full 25.242
_diffrn_reflns_theta_max 25.003
_diffrn_reflns_theta_min 3.381
_exptl_absorpt_coefficient_mu 2.314
_exptl_absorpt_correction_T_max 1.0000
_exptl_absorpt_correction_T_min 0.79849
_exptl_absorpt_correction_type multi-scan
_exptl_absorpt_process_details 'Blessing, Acta Cryst. A51 (1995) 33-38'
_exptl_crystal_colour pink
_exptl_crystal_density_diffrn 2.253
_exptl_crystal_description plate
_exptl_crystal_F_000 282
_exptl_crystal_size_max 0.10
_exptl_crystal_size_mid 0.07
_exptl_crystal_size_min 0.03
_refine_diff_density_max 0.324
_refine_diff_density_min -0.426
_refine_diff_density_rms 0.093
_refine_ls_abs_structure_details
;
 Flack x determined using 320 quotients [(I+)-(I-)]/[(I+)+(I-)]
 (Parsons, Flack and Wagner, Acta Cryst. B69 (2013) 249-259).
;
_refine_ls_abs_structure_Flack 0.03(2)
_refine_ls_extinction_method none
_refine_ls_goodness_of_fit_ref 1.031
_refine_ls_hydrogen_treatment constr
_refine_ls_matrix_type full
_refine_ls_number_parameters 130
_refine_ls_number_reflns 1128
_refine_ls_number_restraints 1
_refine_ls_restrained_S_all 1.031
_refine_ls_R_factor_all 0.0338
_refine_ls_R_factor_gt 0.0307
_refine_ls_shift/su_max 0.000
_refine_ls_shift/su_mean 0.000
_refine_ls_structure_factor_coef Fsqd
_refine_ls_weighting_details 'w=1/[\s^2^(Fo^2^)+(0.0240P)^2^] where P=(Fo^2^+2Fc^2^)/3'
_refine_ls_weighting_scheme calc
_refine_ls_wR_factor_gt 0.0621
_refine_ls_wR_factor_ref 0.0635
_reflns_Friedel_coverage 0.465
_reflns_Friedel_fraction_full 0.517
_reflns_Friedel_fraction_max 0.527
_reflns_number_gt 1067
_reflns_number_total 1128
_reflns_threshold_expression 'I > 2\s(I)'
_cod_data_source_file c7dt03474a2.cif
_cod_data_source_block co54
_cod_original_sg_symbol_H-M 'P 21'
_cod_database_code 7702152
_shelx_space_group_comment
;
The symmetry employed for this shelxl refinement is uniquely defined
by the following loop, which should always be used as a source of
symmetry information in preference to the above space-group names.
They are only intended as comments.
;
_shelxl_version_number 2014/6

loop_
_space_group_symop_operation_xyz
'x, y, z'
'-x, y+1/2, -z'

loop_
_atom_site_label
_atom_site_type_symbol
_atom_site_fract_x
_atom_site_fract_y
_atom_site_fract_z
_atom_site_U_iso_or_equiv
_atom_site_adp_type
_atom_site_occupancy
_atom_site_site_symmetry_order
_atom_site_calc_flag
_atom_site_refinement_flags_posn
_atom_site_refinement_flags_adp
Co1 Co -0.15495(15) -0.04085(6) -0.52006(11) 0.0125(2) Uani 1 1 d . .
P1 P 0.3570(3) -0.22797(18) -0.4117(2) 0.0089(4) Uani 1 1 d . .
O1 O 0.1342(10) 0.0826(5) -0.5561(9) 0.0355(16) Uani 1 1 d . .
H1A H 0.2567 0.0674 -0.4765 0.053 Uiso 1 1 d R U
H1B H 0.0881 0.1639 -0.5489 0.053 Uiso 1 1 d R U
O2 O -0.4584(8) -0.1562(5) -0.5056(6) 0.0128(10) Uani 1 1 d . .
O3 O -0.1279(10) 0.0109(5) -0.2465(7) 0.0318(14) Uani 1 1 d . .
H3A H -0.2717 0.0082 -0.2146 0.048 Uiso 1 1 d R U
H3B H -0.0688 0.0898 -0.2307 0.048 Uiso 1 1 d R U
O4 O 0.0897(8) -0.1919(5) -0.4809(6) 0.0160(12) Uani 1 1 d . .
O5 O 0.4144(8) -0.1747(5) -0.2104(5) 0.0149(10) Uani 1 1 d . .
O6 O 0.3884(8) -0.3801(4) -0.4048(6) 0.0126(10) Uani 1 1 d . .
O7 O 0.8006(9) -0.0999(5) 0.1756(7) 0.0216(12) Uani 1 1 d . .
O8 O 0.7658(10) -0.3175(5) 0.1002(7) 0.0290(14) Uani 1 1 d . .
N1 N 0.3122(9) -0.0546(7) 0.1289(7) 0.0178(13) Uani 1 1 d . .
H1C H 0.3247 -0.0047 0.0340 0.021 Uiso 1 1 calc R U
H1D H 0.4064 -0.0196 0.2223 0.021 Uiso 1 1 calc R U
H1E H 0.1546 -0.0565 0.1484 0.021 Uiso 1 1 calc R U
C1 C 0.2850(13) -0.2426(8) -0.0821(9) 0.0148(16) Uani 1 1 d . .
H1F H 0.3047 -0.3391 -0.0909 0.018 Uiso 1 1 calc R U
H1G H 0.1092 -0.2215 -0.1033 0.018 Uiso 1 1 calc R U
C2 C 0.3971(12) -0.1940(7) 0.0986(8) 0.0139(15) Uani 1 1 d . .
H2 H 0.3349 -0.2522 0.1860 0.017 Uiso 1 1 calc R U
C3 C 0.6821(12) -0.2037(7) 0.1276(8) 0.0138(16) Uani 1 1 d . .

loop_
_atom_site_aniso_label
_atom_site_aniso_U_11
_atom_site_aniso_U_22
_atom_site_aniso_U_33
_atom_site_aniso_U_23
_atom_site_aniso_U_13
_atom_site_aniso_U_12
Co1 0.0082(4) 0.0085(4) 0.0210(5) 0.0015(5) 0.0023(3) 0.0002(5)
P1 0.0081(8) 0.0084(8) 0.0102(9) -0.0004(7) 0.0013(7) 0.0007(7)
O1 0.012(3) 0.017(3) 0.080(5) 0.003(3) 0.013(3) -0.001(3)
O2 0.014(3) 0.011(3) 0.014(2) 0.001(2) 0.003(2) -0.009(2)
O3 0.029(3) 0.036(3) 0.031(3) -0.007(3) 0.008(3) -0.009(2)
O4 0.005(2) 0.011(3) 0.031(3) -0.002(2) -0.002(2) 0.002(2)
O5 0.022(3) 0.013(2) 0.010(2) -0.002(2) 0.006(2) -0.008(2)
O6 0.012(2) 0.006(2) 0.020(2) 0.002(2) 0.001(2) 0.001(2)
O7 0.015(3) 0.020(3) 0.030(3) -0.001(2) 0.003(2) -0.004(2)
O8 0.029(3) 0.024(3) 0.032(3) -0.003(3) -0.004(3) 0.014(3)
N1 0.014(3) 0.024(4) 0.015(3) -0.002(3) 0.003(2) 0.003(3)
C1 0.016(4) 0.019(4) 0.010(4) 0.002(3) 0.003(3) -0.004(3)
C2 0.014(4) 0.018(4) 0.011(3) 0.001(3) 0.007(3) 0.000(3)
C3 0.013(3) 0.022(5) 0.006(3) 0.006(3) 0.000(3) 0.004(3)

loop_
_atom_type_symbol
_atom_type_description
_atom_type_scat_dispersion_real
_atom_type_scat_dispersion_imag
_atom_type_scat_source
C C 0.0033 0.0016 'International Tables Vol C Tables 4.2.6.8 and 6.1.1.4'
H H 0.0000 0.0000 'International Tables Vol C Tables 4.2.6.8 and 6.1.1.4'
Co Co 0.3494 0.9721 'International Tables Vol C Tables 4.2.6.8 and 6.1.1.4'
N N 0.0061 0.0033 'International Tables Vol C Tables 4.2.6.8 and 6.1.1.4'
O O 0.0106 0.0060 'International Tables Vol C Tables 4.2.6.8 and 6.1.1.4'
P P 0.1023 0.0942 'International Tables Vol C Tables 4.2.6.8 and 6.1.1.4'

loop_
_geom_angle_atom_site_label_1
_geom_angle_atom_site_label_2
_geom_angle_atom_site_label_3
_geom_angle
_geom_angle_site_symmetry_1
_geom_angle_site_symmetry_3
O4 Co1 O2 95.46(19) . .
O4 Co1 O1 88.0(2) . .
O2 Co1 O1 174.7(2) . .
O4 Co1 O6 171.6(2) . 2_554
O2 Co1 O6 88.91(19) . 2_554
O1 Co1 O6 87.2(2) . 2_554
O4 Co1 O3 94.7(2) . .
O2 Co1 O3 91.62(19) . .
O1 Co1 O3 92.2(2) . .
O6 Co1 O3 92.34(19) 2_554 .
O4 Co1 O7 86.29(18) . 1_454
O2 Co1 O7 86.62(17) . 1_454
O1 Co1 O7 89.5(2) . 1_454
O6 Co1 O7 86.86(17) 2_554 1_454
O3 Co1 O7 178.1(2) . 1_454
O2 P1 O4 113.2(3) 1_655 .
O2 P1 O6 114.4(3) 1_655 .
O4 P1 O6 110.1(3) . .
O2 P1 O5 104.3(2) 1_655 .
O4 P1 O5 107.6(3) . .
O6 P1 O5 106.7(3) . .
Co1 O1 H1A 109.7 . .
Co1 O1 H1B 108.9 . .
H1A O1 H1B 109.4 . .
P1 O2 Co1 154.7(3) 1_455 .
Co1 O3 H3A 109.4 . .
Co1 O3 H3B 109.5 . .
H3A O3 H3B 109.4 . .
P1 O4 Co1 144.4(3) . .
C1 O5 P1 116.3(4) . .
P1 O6 Co1 134.1(3) . 2_544
C3 O7 Co1 118.1(4) . 1_656
C2 N1 H1C 109.5 . .
C2 N1 H1D 109.5 . .
H1C N1 H1D 109.5 . .
C2 N1 H1E 109.5 . .
H1C N1 H1E 109.5 . .
H1D N1 H1E 109.5 . .
O5 C1 C2 107.3(6) . .
O5 C1 H1F 110.3 . .
C2 C1 H1F 110.3 . .
O5 C1 H1G 110.3 . .
C2 C1 H1G 110.3 . .
H1F C1 H1G 108.5 . .
N1 C2 C1 110.2(6) . .
N1 C2 C3 111.4(5) . .
C1 C2 C3 112.4(5) . .
N1 C2 H2 107.5 . .
C1 C2 H2 107.5 . .
C3 C2 H2 107.5 . .
O7 C3 O8 128.0(6) . .
O7 C3 C2 117.4(6) . .
O8 C3 C2 114.6(6) . .

loop_
_geom_bond_atom_site_label_1
_geom_bond_atom_site_label_2
_geom_bond_distance
_geom_bond_site_symmetry_2
Co1 O4 2.003(5) .
Co1 O2 2.026(4) .
Co1 O1 2.044(5) .
Co1 O6 2.073(4) 2_554
Co1 O3 2.138(6) .
Co1 O7 2.378(5) 1_454
P1 O2 1.495(5) 1_655
P1 O4 1.519(5) .
P1 O6 1.524(5) .
P1 O5 1.617(4) .
O1 H1A 0.8507 .
O1 H1B 0.8507 .
O2 P1 1.495(5) 1_455
O3 H3A 0.8512 .
O3 H3B 0.8512 .
O5 C1 1.451(8) .
O6 Co1 2.073(4) 2_544
O7 C3 1.246(8) .
O7 Co1 2.378(5) 1_656
O8 C3 1.249(8) .
N1 C2 1.491(9) .
N1 H1C 0.8900 .
N1 H1D 0.8900 .
N1 H1E 0.8900 .
C1 C2 1.509(9) .
C1 H1F 0.9700 .
C1 H1G 0.9700 .
C2 C3 1.537(9) .
C2 H2 0.9800 .
